data_2239350
loop_
_publ_author_name
'Yun, Ji Ye'
'Ahn, Sung Wan'
'Kim, Dong Hwan'
'Sim, Wonbo'
'Lee, Jai Young'

_publ_section_title
;
 2,8,15,18,21,24,31,37,44,47,50,53-Dodecaoxaheptacyclo[52.4.0.0^4,35^.0^6,33^.0^9,14^.0^25,30^.0^38,43^]octapentaconta-1(54),4,6(33),9(14),10,12,25(30),26,28,34,38(43),39,41,55,57-pentadecaene
 dichloromethane disolvate
;
_journal_issue 5
_journal_name_full 'Acta Crystallographica Section E'
_journal_page_first o558
_journal_paper_doi 10.1107/S1600536814007971
_journal_volume 70
_journal_year 2014
_chemical_formula_iupac 'C46 H50 O12, 2C H2 Cl2'
_chemical_formula_moiety 'C46 H50 O12, 2(C H2 Cl2)'
_chemical_formula_sum 'C48 H54 Cl4 O12'
_chemical_formula_weight 964.71
_chemical_name_systematic
'2,8,15,18,21,24,31,37,44,47,50,53-Dodecaoxaheptacyclo[52.4.0.0^4,35^.0^6,33^.0^9,14^.0^25,30^.0^38,43^]octapentaconta-1(54),4,6(33),9(14),10,12,25(30),26,28,34,38(43),39,41,55,57-pentadecaene dichloromethane disolvate'
_space_group_IT_number 56
_symmetry_cell_setting orthorhombic
_symmetry_space_group_name_Hall '-P 2ab 2ac'
_symmetry_space_group_name_H-M 'P c c n'
_atom_sites_solution_hydrogens geom
_atom_sites_solution_primary direct
_atom_sites_solution_secondary difmap
_audit_creation_method SHELXL-97
_cell_angle_alpha 90.00
_cell_angle_beta 90.00
_cell_angle_gamma 90.00
_cell_formula_units_Z 4
_cell_length_a 23.0916(11)
_cell_length_b 23.9520(11)
_cell_length_c 8.6426(4)
_cell_measurement_reflns_used 4261
_cell_measurement_temperature 200(2)
_cell_measurement_theta_max 22.19
_cell_measurement_theta_min 2.45
_cell_volume 4780.1(4)
_computing_cell_refinement '<i>SAINT-Plus</i> (Bruker, 2008)'
_computing_data_collection '<i>APEX2</i> (Bruker, 2008)'
_computing_data_reduction '<i>SAINT-Plus</i> (Bruker, 2008)'
_computing_molecular_graphics '<i>SHELXTL</i> (Sheldrick, 2008)'
_computing_publication_material '<i>SHELXTL</i> (Sheldrick, 2008)'
_computing_structure_refinement '<i>SHELXTL</i> (Sheldrick, 2008)'
_computing_structure_solution '<i>SHELXTL</i> (Sheldrick, 2008)'
_diffrn_ambient_temperature 200(2)
_diffrn_measured_fraction_theta_full 0.999
_diffrn_measured_fraction_theta_max 0.999
_diffrn_measurement_device_type 'Bruker APEXII CCD'
_diffrn_measurement_method 'phi and omega scans'
_diffrn_radiation_monochromator graphite
_diffrn_radiation_source 'fine-focus sealed tube'
_diffrn_radiation_type MoK\a
_diffrn_radiation_wavelength 0.71073
_diffrn_reflns_av_R_equivalents 0.0767
_diffrn_reflns_av_sigmaI/netI 0.0504
_diffrn_reflns_limit_h_max 22
_diffrn_reflns_limit_h_min -27
_diffrn_reflns_limit_k_max 27
_diffrn_reflns_limit_k_min -28
_diffrn_reflns_limit_l_max 10
_diffrn_reflns_limit_l_min -10
_diffrn_reflns_number 26165
_diffrn_reflns_theta_full 25.00
_diffrn_reflns_theta_max 25.00
_diffrn_reflns_theta_min 2.45
_exptl_absorpt_coefficient_mu 0.309
_exptl_absorpt_correction_T_max 0.9465
_exptl_absorpt_correction_T_min 0.9268
_exptl_absorpt_correction_type multi-scan
_exptl_absorpt_process_details '(<i>SADABS</i>; Bruker, 2008)'
_exptl_crystal_colour colorless
_exptl_crystal_density_diffrn 1.340
_exptl_crystal_density_method 'not measured'
_exptl_crystal_description block
_exptl_crystal_F_000 2024
_exptl_crystal_size_max 0.25
_exptl_crystal_size_mid 0.24
_exptl_crystal_size_min 0.18
_refine_diff_density_max 0.475
_refine_diff_density_min -0.411
_refine_ls_extinction_method none
_refine_ls_goodness_of_fit_ref 1.017
_refine_ls_hydrogen_treatment constr
_refine_ls_matrix_type full
_refine_ls_number_parameters 289
_refine_ls_number_reflns 4211
_refine_ls_number_restraints 0
_refine_ls_restrained_S_all 1.017
_refine_ls_R_factor_all 0.0949
_refine_ls_R_factor_gt 0.0506
_refine_ls_shift/su_max 0.001
_refine_ls_shift/su_mean 0.000
_refine_ls_structure_factor_coef Fsqd
_refine_ls_weighting_details 'calc w=1/[\s^2^(Fo^2^)+(0.0524P)^2^+2.3252P] where P=(Fo^2^+2Fc^2^)/3'
_refine_ls_weighting_scheme calc
_refine_ls_wR_factor_gt 0.1110
_refine_ls_wR_factor_ref 0.1361
_reflns_number_gt 2588
_reflns_number_total 4211
_reflns_threshold_expression I>2sigma(I)
_cod_data_source_file wm5018sup1.cf
_cod_data_source_block I
_cod_database_code 2239350
_cod_database_fobs_code 2239350

loop_
_symmetry_equiv_pos_as_xyz
'x, y, z'
'-x+1/2, -y+1/2, z'
'-x, y+1/2, -z+1/2'
'x+1/2, -y, -z+1/2'
'-x, -y, -z'
'x-1/2, y-1/2, -z'
'x, -y-1/2, z-1/2'
'-x-1/2, y, z-1/2'

loop_
_atom_site_type_symbol
_atom_site_label
_atom_site_fract_x
_atom_site_fract_y
_atom_site_fract_z
_atom_site_U_iso_or_equiv
_atom_site_adp_type
_atom_site_calc_flag
_atom_site_refinement_flags
_atom_site_occupancy
_atom_site_symmetry_multiplicity
O O1 0.54545(8) 0.54550(8) 0.1042(2) 0.0372(5) Uani d . 1 1
O O2 0.63386(9) 0.52751(8) -0.0718(2) 0.0451(5) Uani d . 1 1
O O3 0.65434(10) 0.42923(8) -0.2639(2) 0.0527(6) Uani d . 1 1
O O4 0.58731(10) 0.32856(8) -0.2708(2) 0.0542(6) Uani d . 1 1
O O5 0.51826(10) 0.31134(8) -0.0013(2) 0.0492(6) Uani d . 1 1
O O6 0.52007(9) 0.37487(7) 0.2487(2) 0.0405(5) Uani d . 1 1
C C1 0.48858(12) 0.55573(11) 0.4876(3) 0.0315(7) Uani d . 1 1
H H1A 0.4806 0.5945 0.4790 0.038 Uiso calc R 1 1
C C2 0.49824(11) 0.52536(11) 0.3538(3) 0.0300(6) Uani d . 1 1
C C3 0.49439(12) 0.55343(12) 0.1976(3) 0.0353(7) Uani d . 1 1
H H3A 0.4604 0.5385 0.1413 0.042 Uiso calc R 1 1
H H3B 0.4881 0.5939 0.2131 0.042 Uiso calc R 1 1
C C4 0.59462(13) 0.57372(11) 0.1441(3) 0.0353(7) Uani d . 1 1
C C5 0.59937(14) 0.61083(12) 0.2657(3) 0.0434(8) Uani d . 1 1
H H5A 0.5667 0.6184 0.3290 0.052 Uiso calc R 1 1
C C6 0.65181(16) 0.63729(13) 0.2960(4) 0.0532(9) Uani d . 1 1
H H6A 0.6548 0.6628 0.3799 0.064 Uiso calc R 1 1
C C7 0.69873(15) 0.62667(13) 0.2057(4) 0.0567(9) Uani d . 1 1
H H7A 0.7345 0.6446 0.2275 0.068 Uiso calc R 1 1
C C8 0.69505(14) 0.58999(13) 0.0822(4) 0.0515(9) Uani d . 1 1
H H8A 0.7281 0.5830 0.0198 0.062 Uiso calc R 1 1
C C9 0.64311(13) 0.56349(11) 0.0498(3) 0.0398(7) Uani d . 1 1
C C10 0.68141(14) 0.52010(13) -0.1761(4) 0.0494(8) Uani d . 1 1
H H10A 0.7139 0.5015 -0.1219 0.059 Uiso calc R 1 1
H H10B 0.6951 0.5569 -0.2133 0.059 Uiso calc R 1 1
C C11 0.66245(15) 0.48529(13) -0.3103(4) 0.0530(9) Uani d . 1 1
H H11A 0.6257 0.5003 -0.3525 0.064 Uiso calc R 1 1
H H11B 0.6921 0.4870 -0.3929 0.064 Uiso calc R 1 1
C C12 0.65282(15) 0.39212(13) -0.3923(4) 0.0527(9) Uani d . 1 1
H H12A 0.6898 0.3944 -0.4502 0.063 Uiso calc R 1 1
H H12B 0.6210 0.4028 -0.4631 0.063 Uiso calc R 1 1
C C13 0.64360(15) 0.33379(14) -0.3356(4) 0.0572(9) Uani d . 1 1
H H13A 0.6480 0.3072 -0.4226 0.069 Uiso calc R 1 1
H H13B 0.6731 0.3246 -0.2563 0.069 Uiso calc R 1 1
C C14 0.57832(16) 0.27550(12) -0.2012(4) 0.0555(9) Uani d . 1 1
H H14A 0.6080 0.2690 -0.1205 0.067 Uiso calc R 1 1
H H14B 0.5820 0.2458 -0.2802 0.067 Uiso calc R 1 1
C C15 0.51951(16) 0.27369(13) -0.1309(4) 0.0539(9) Uani d . 1 1
H H15A 0.4901 0.2849 -0.2083 0.065 Uiso calc R 1 1
H H15B 0.5106 0.2353 -0.0961 0.065 Uiso calc R 1 1
C C16 0.46768(14) 0.31477(12) 0.0792(3) 0.0408(7) Uani d . 1 1
C C17 0.41664(16) 0.28668(12) 0.0421(4) 0.0525(9) Uani d . 1 1
H H17A 0.4157 0.2623 -0.0446 0.063 Uiso calc R 1 1
C C18 0.36749(16) 0.29396(13) 0.1303(4) 0.0557(9) Uani d . 1 1
H H18A 0.3328 0.2751 0.1032 0.067 Uiso calc R 1 1
C C19 0.36849(15) 0.32842(14) 0.2573(4) 0.0554(9) Uani d . 1 1
H H19A 0.3347 0.3331 0.3185 0.066 Uiso calc R 1 1
C C20 0.41895(14) 0.35637(13) 0.2958(4) 0.0494(8) Uani d . 1 1
H H20A 0.4195 0.3805 0.3831 0.059 Uiso calc R 1 1
C C21 0.46838(13) 0.34958(11) 0.2089(3) 0.0381(7) Uani d . 1 1
C C22 0.52138(13) 0.43413(11) 0.2221(3) 0.0384(7) Uani d . 1 1
H H22A 0.4919 0.4437 0.1431 0.046 Uiso calc R 1 1
H H22B 0.5598 0.4444 0.1801 0.046 Uiso calc R 1 1
C C23 0.50998(12) 0.46813(11) 0.3662(3) 0.0309(7) Uani d . 1 1
C C24 0.65709(16) 0.37292(13) 0.0881(4) 0.0657(10) Uani d . 1 1
H H24A 0.6180 0.3635 0.1271 0.079 Uiso calc R 1 1
H H24B 0.6532 0.3846 -0.0213 0.079 Uiso calc R 1 1
Cl Cl1 0.68538(5) 0.42883(4) 0.19717(12) 0.0760(3) Uani d . 1 1
Cl Cl2 0.70129(5) 0.31375(4) 0.09828(17) 0.1023(5) Uani d . 1 1

loop_
_atom_site_aniso_label
_atom_site_aniso_U_11
_atom_site_aniso_U_22
_atom_site_aniso_U_33
_atom_site_aniso_U_12
_atom_site_aniso_U_13
_atom_site_aniso_U_23
O1 0.0369(12) 0.0466(12) 0.0280(10) -0.0047(9) 0.0004(9) 0.0016(9)
O2 0.0423(13) 0.0467(12) 0.0462(12) -0.0017(10) 0.0089(10) -0.0019(10)
O3 0.0675(16) 0.0459(13) 0.0448(13) 0.0044(11) 0.0116(11) -0.0022(10)
O4 0.0609(16) 0.0430(13) 0.0586(14) 0.0097(11) 0.0076(12) -0.0021(11)
O5 0.0646(16) 0.0397(12) 0.0433(13) -0.0064(11) 0.0002(11) -0.0150(10)
O6 0.0478(13) 0.0330(11) 0.0407(12) 0.0052(9) -0.0076(10) -0.0096(9)
C1 0.0347(17) 0.0285(14) 0.0314(16) 0.0019(12) -0.0023(13) -0.0001(12)
C2 0.0309(16) 0.0350(15) 0.0242(15) -0.0015(12) -0.0018(12) 0.0008(12)
C3 0.0363(18) 0.0404(16) 0.0293(15) 0.0018(13) 0.0005(13) 0.0006(13)
C4 0.0412(18) 0.0330(15) 0.0318(16) -0.0015(13) -0.0045(14) 0.0070(13)
C5 0.049(2) 0.0461(18) 0.0356(17) -0.0046(15) -0.0006(15) 0.0023(14)
C6 0.062(2) 0.0460(19) 0.052(2) -0.0118(17) -0.0069(18) -0.0019(16)
C7 0.046(2) 0.053(2) 0.070(2) -0.0133(17) -0.0107(19) -0.0001(19)
C8 0.041(2) 0.0488(19) 0.064(2) -0.0030(16) 0.0037(17) 0.0056(17)
C9 0.046(2) 0.0339(16) 0.0397(17) 0.0005(14) -0.0002(15) 0.0047(14)
C10 0.046(2) 0.0490(19) 0.054(2) 0.0010(16) 0.0166(16) 0.0026(17)
C11 0.056(2) 0.049(2) 0.053(2) 0.0049(17) 0.0181(17) 0.0034(17)
C12 0.054(2) 0.060(2) 0.0443(19) 0.0097(17) 0.0051(16) -0.0080(17)
C13 0.058(2) 0.054(2) 0.060(2) 0.0160(17) 0.0065(19) -0.0147(18)
C14 0.077(3) 0.0380(18) 0.051(2) 0.0061(17) -0.0004(19) -0.0140(16)
C15 0.077(3) 0.0376(17) 0.0471(19) -0.0057(17) -0.0002(19) -0.0130(15)
C16 0.051(2) 0.0325(16) 0.0385(17) -0.0021(15) -0.0043(16) 0.0021(14)
C17 0.071(3) 0.0365(18) 0.050(2) -0.0106(17) -0.0112(19) -0.0001(15)
C18 0.052(2) 0.047(2) 0.068(2) -0.0098(17) -0.014(2) 0.0106(19)
C19 0.049(2) 0.058(2) 0.059(2) 0.0033(17) -0.0062(18) 0.0075(19)
C20 0.052(2) 0.0482(19) 0.047(2) 0.0087(17) -0.0097(17) -0.0010(16)
C21 0.046(2) 0.0294(15) 0.0389(17) 0.0039(14) -0.0078(15) 0.0012(14)
C22 0.0486(19) 0.0345(16) 0.0322(16) -0.0012(14) 0.0008(14) -0.0061(13)
C23 0.0330(17) 0.0345(15) 0.0253(15) -0.0006(12) -0.0013(12) -0.0034(12)
C24 0.065(3) 0.061(2) 0.071(2) -0.0013(19) -0.010(2) 0.0017(19)
Cl1 0.0777(7) 0.0795(7) 0.0707(7) -0.0151(5) -0.0071(5) -0.0053(5)
Cl2 0.0663(7) 0.0586(6) 0.1820(13) -0.0014(5) -0.0233(8) 0.0133(7)

loop_
_atom_type_symbol
_atom_type_description
_atom_type_scat_dispersion_real
_atom_type_scat_dispersion_imag
_atom_type_scat_source
C C 0.0033 0.0016 'International Tables Vol C Tables 4.2.6.8 and 6.1.1.4'
H H 0.0000 0.0000 'International Tables Vol C Tables 4.2.6.8 and 6.1.1.4'
O O 0.0106 0.0060 'International Tables Vol C Tables 4.2.6.8 and 6.1.1.4'
Cl Cl 0.1484 0.1585 'International Tables Vol C Tables 4.2.6.8 and 6.1.1.4'

loop_
_geom_angle_atom_site_label_1
_geom_angle_atom_site_label_2
_geom_angle_atom_site_label_3
_geom_angle_site_symmetry_1
_geom_angle_site_symmetry_3
_geom_angle
C4 O1 C3 . . 118.3(2)
C9 O2 C10 . . 116.1(2)
C11 O3 C12 . . 112.0(2)
C13 O4 C14 . . 112.3(2)
C16 O5 C15 . . 116.9(2)
C21 O6 C22 . . 114.3(2)
C2 C1 C23 . 5_666 122.7(2)
C2 C1 H1A . . 118.6
C23 C1 H1A 5_666 . 118.6
C1 C2 C23 . . 118.7(2)
C1 C2 C3 . . 120.2(2)
C23 C2 C3 . . 121.0(2)
O1 C3 C2 . . 113.2(2)
O1 C3 H3A . . 108.9
C2 C3 H3A . . 108.9
O1 C3 H3B . . 108.9
C2 C3 H3B . . 108.9
H3A C3 H3B . . 107.8
O1 C4 C5 . . 125.2(3)
O1 C4 C9 . . 115.4(2)
C5 C4 C9 . . 119.3(3)
C4 C5 C6 . . 120.4(3)
C4 C5 H5A . . 119.8
C6 C5 H5A . . 119.8
C7 C6 C5 . . 120.0(3)
C7 C6 H6A . . 120.0
C5 C6 H6A . . 120.0
C6 C7 C8 . . 120.8(3)
C6 C7 H7A . . 119.6
C8 C7 H7A . . 119.6
C7 C8 C9 . . 120.0(3)
C7 C8 H8A . . 120.0
C9 C8 H8A . . 120.0
O2 C9 C8 . . 125.2(3)
O2 C9 C4 . . 115.4(3)
C8 C9 C4 . . 119.5(3)
O2 C10 C11 . . 109.5(3)
O2 C10 H10A . . 109.8
C11 C10 H10A . . 109.8
O2 C10 H10B . . 109.8
C11 C10 H10B . . 109.8
H10A C10 H10B . . 108.2
O3 C11 C10 . . 110.4(3)
O3 C11 H11A . . 109.6
C10 C11 H11A . . 109.6
O3 C11 H11B . . 109.6
C10 C11 H11B . . 109.6
H11A C11 H11B . . 108.1
O3 C12 C13 . . 109.3(3)
O3 C12 H12A . . 109.8
C13 C12 H12A . . 109.8
O3 C12 H12B . . 109.8
C13 C12 H12B . . 109.8
H12A C12 H12B . . 108.3
O4 C13 C12 . . 110.0(3)
O4 C13 H13A . . 109.7
C12 C13 H13A . . 109.7
O4 C13 H13B . . 109.7
C12 C13 H13B . . 109.7
H13A C13 H13B . . 108.2
O4 C14 C15 . . 109.4(3)
O4 C14 H14A . . 109.8
C15 C14 H14A . . 109.8
O4 C14 H14B . . 109.8
C15 C14 H14B . . 109.8
H14A C14 H14B . . 108.2
O5 C15 C14 . . 108.5(3)
O5 C15 H15A . . 110.0
C14 C15 H15A . . 110.0
O5 C15 H15B . . 110.0
C14 C15 H15B . . 110.0
H15A C15 H15B . . 108.4
O5 C16 C17 . . 125.4(3)
O5 C16 C21 . . 115.8(3)
C17 C16 C21 . . 118.8(3)
C18 C17 C16 . . 120.5(3)
C18 C17 H17A . . 119.7
C16 C17 H17A . . 119.7
C19 C18 C17 . . 120.3(3)
C19 C18 H18A . . 119.9
C17 C18 H18A . . 119.9
C18 C19 C20 . . 119.8(3)
C18 C19 H19A . . 120.1
C20 C19 H19A . . 120.1
C21 C20 C19 . . 120.6(3)
C21 C20 H20A . . 119.7
C19 C20 H20A . . 119.7
C20 C21 O6 . . 121.9(3)
C20 C21 C16 . . 119.9(3)
O6 C21 C16 . . 118.1(3)
O6 C22 C23 . . 113.4(2)
O6 C22 H22A . . 108.9
C23 C22 H22A . . 108.9
O6 C22 H22B . . 108.9
C23 C22 H22B . . 108.9
H22A C22 H22B . . 107.7
C1 C23 C2 5_666 . 118.5(2)
C1 C23 C22 5_666 . 121.6(2)
C2 C23 C22 . . 119.8(2)
Cl2 C24 Cl1 . . 111.9(2)
Cl2 C24 H24A . . 109.2
Cl1 C24 H24A . . 109.2
Cl2 C24 H24B . . 109.2
Cl1 C24 H24B . . 109.2
H24A C24 H24B . . 107.9

loop_
_geom_bond_atom_site_label_1
_geom_bond_atom_site_label_2
_geom_bond_site_symmetry_2
_geom_bond_distance
O1 C4 . 1.366(3)
O1 C3 . 1.441(3)
O2 C9 . 1.376(3)
O2 C10 . 1.432(3)
O3 C11 . 1.414(3)
O3 C12 . 1.423(3)
O4 C13 . 1.421(4)
O4 C14 . 1.421(4)
O5 C16 . 1.362(4)
O5 C15 . 1.438(3)
O6 C21 . 1.382(3)
O6 C22 . 1.438(3)
C1 C2 . 1.384(4)
C1 C23 5_666 1.387(4)
C1 H1A . 0.9500
C2 C23 . 1.402(3)
C2 C3 . 1.510(4)
C3 H3A . 0.9900
C3 H3B . 0.9900
C4 C5 . 1.381(4)
C4 C9 . 1.407(4)
C5 C6 . 1.392(4)
C5 H5A . 0.9500
C6 C7 . 1.360(5)
C6 H6A . 0.9500
C7 C8 . 1.385(4)
C7 H7A . 0.9500
C8 C9 . 1.386(4)
C8 H8A . 0.9500
C10 C11 . 1.494(4)
C10 H10A . 0.9900
C10 H10B . 0.9900
C11 H11A . 0.9900
C11 H11B . 0.9900
C12 C13 . 1.496(4)
C12 H12A . 0.9900
C12 H12B . 0.9900
C13 H13A . 0.9900
C13 H13B . 0.9900
C14 C15 . 1.488(5)
C14 H14A . 0.9900
C14 H14B . 0.9900
C15 H15A . 0.9900
C15 H15B . 0.9900
C16 C17 . 1.394(4)
C16 C21 . 1.397(4)
C17 C18 . 1.378(5)
C17 H17A . 0.9500
C18 C19 . 1.373(5)
C18 H18A . 0.9500
C19 C20 . 1.384(4)
C19 H19A . 0.9500
C20 C21 . 1.376(4)
C20 H20A . 0.9500
C22 C23 . 1.511(4)
C22 H22A . 0.9900
C22 H22B . 0.9900
C23 C1 5_666 1.387(4)
C24 Cl2 . 1.749(4)
C24 Cl1 . 1.763(3)
C24 H24A . 0.9900
C24 H24B . 0.9900

loop_
_geom_hbond_atom_site_label_D
_geom_hbond_atom_site_label_H
_geom_hbond_atom_site_label_A
_geom_hbond_site_symmetry_A
_geom_hbond_distance_DH
_geom_hbond_distance_HA
_geom_hbond_distance_DA
_geom_hbond_angle_DHA
_geom_hbond_publ_flag
C1 H1A O6 5_666 0.95 2.47 2.828(3) 103 y
C3 H3B O4 5_665 0.99 2.59 3.457(4) 146 y
C22 H22A O1 5_665 0.99 2.32 3.252(3) 156 y
C22 H22B O1 . 0.99 2.53 2.909(3) 103 y
C24 H24A O6 . 0.99 2.51 3.455(4) 160 y
C24 H24B O3 . 0.99 2.36 3.331(5) 168 y

loop_
_geom_torsion_atom_site_label_1
_geom_torsion_atom_site_label_2
_geom_torsion_atom_site_label_3
_geom_torsion_atom_site_label_4
_geom_torsion_site_symmetry_1
_geom_torsion_site_symmetry_4
_geom_torsion
C23 C1 C2 C23 5_666 . 0.0(4)
C23 C1 C2 C3 5_666 . 178.2(3)
C4 O1 C3 C2 . . -72.7(3)
C1 C2 C3 O1 . . 126.4(3)
C23 C2 C3 O1 . . -55.4(3)
C3 O1 C4 C5 . . -1.8(4)
C3 O1 C4 C9 . . 179.1(2)
O1 C4 C5 C6 . . 179.9(3)
C9 C4 C5 C6 . . -0.9(4)
C4 C5 C6 C7 . . 0.0(5)
C5 C6 C7 C8 . . 0.5(5)
C6 C7 C8 C9 . . -0.2(5)
C10 O2 C9 C8 . . -3.7(4)
C10 O2 C9 C4 . . 175.2(2)
C7 C8 C9 O2 . . 178.1(3)
C7 C8 C9 C4 . . -0.7(4)
O1 C4 C9 O2 . . 1.5(3)
C5 C4 C9 O2 . . -177.7(2)
O1 C4 C9 C8 . . -179.5(2)
C5 C4 C9 C8 . . 1.2(4)
C9 O2 C10 C11 . . -173.6(2)
C12 O3 C11 C10 . . -163.0(3)
O2 C10 C11 O3 . . -71.6(3)
C11 O3 C12 C13 . . -179.5(3)
C14 O4 C13 C12 . . -174.2(3)
O3 C12 C13 O4 . . 67.2(3)
C13 O4 C14 C15 . . 177.9(3)
C16 O5 C15 C14 . . -179.3(3)
O4 C14 C15 O5 . . -68.1(3)
C15 O5 C16 C17 . . -2.9(4)
C15 O5 C16 C21 . . 177.1(2)
O5 C16 C17 C18 . . -178.9(3)
C21 C16 C17 C18 . . 1.2(4)
C16 C17 C18 C19 . . -1.0(5)
C17 C18 C19 C20 . . 0.6(5)
C18 C19 C20 C21 . . -0.6(5)
C19 C20 C21 O6 . . -176.9(3)
C19 C20 C21 C16 . . 0.9(4)
C22 O6 C21 C20 . . -72.7(3)
C22 O6 C21 C16 . . 109.4(3)
O5 C16 C21 C20 . . 178.9(3)
C17 C16 C21 C20 . . -1.1(4)
O5 C16 C21 O6 . . -3.2(4)
C17 C16 C21 O6 . . 176.7(2)
C21 O6 C22 C23 . . 98.8(3)
C1 C2 C23 C1 . 5_666 0.0(4)
C3 C2 C23 C1 . 5_666 -178.2(3)
C1 C2 C23 C22 . . -179.3(3)
C3 C2 C23 C22 . . 2.5(4)
O6 C22 C23 C1 . 5_666 13.6(4)
O6 C22 C23 C2 . . -167.1(2)
C2 C3 O1 C4 . . -72.7(3)
C23 C22 O6 C21 . . 98.8(3)
